data_8105302
loop_
_publ_author_name
'Mo, Shuang-Ming'
'Shi, Da-Bin'

_publ_section_title
;
 Crystal structure of
 4&#x2032;-amino-3&#x2032;,5&#x2032;-diisopropyl-(1,1&#x2032;-biphenyl)-4-carbonitrile,
 C19H22N2
;
_journal_issue 4
_journal_name_full 'Zeitschrift f\"ur Kristallographie - New Crystal Structures'
_journal_page_first 837
_journal_page_last 839
_journal_paper_doi 10.1515/ncrs-2020-0038
_journal_volume 235
_journal_year 2020
_chemical_formula_moiety 'C19 H22 N2'
_chemical_formula_sum 'C19 H22 N2'
_chemical_formula_weight 278.39
_space_group_crystal_system triclinic
_space_group_IT_number 2
_space_group_name_Hall '-P 1'
_space_group_name_H-M_alt 'P -1'
_atom_sites_solution_hydrogens geom
_cell_angle_alpha 87.278(5)
_cell_angle_beta 71.092(6)
_cell_angle_gamma 66.190(6)
_cell_formula_units_Z 2
_cell_length_a 8.1330(5)
_cell_length_b 9.3474(5)
_cell_length_c 12.1520(8)
_cell_measurement_reflns_used 3041
_cell_measurement_temperature 293(2)
_cell_measurement_theta_max 73.460
_cell_measurement_theta_min 3.863
_cell_volume 795.88(10)
_computing_cell_refinement 'CrysAlisPro 1.171.39.44a (Rigaku OD, 2018)'
_computing_data_collection 'CrysAlisPro 1.171.39.44a (Rigaku OD, 2018)'
_computing_data_reduction 'CrysAlisPro 1.171.39.44a (Rigaku OD, 2018)'
_computing_molecular_graphics 'SHELXTL v6.12 (Bruker AXS, 2001)'
_computing_publication_material 'SHELXL-2018/1 (Sheldrick, 2018)'
_computing_structure_refinement 'SHELXL-2018/1 (Sheldrick, 2018)'
_computing_structure_solution 'SHELXL-2018/1 (Sheldrick, 2018)'
_diffrn_ambient_temperature 293(2)
_diffrn_detector_area_resol_mean 10.6525
_diffrn_measured_fraction_theta_full 0.988
_diffrn_measured_fraction_theta_max 0.952
_diffrn_measurement_device_type 'SuperNova, Dual, Cu at home/near, Atlas'
_diffrn_measurement_method 'phi and omega scans'
_diffrn_radiation_type CuK\a
_diffrn_radiation_wavelength 1.54178
_diffrn_reflns_av_R_equivalents 0.0261
_diffrn_reflns_av_unetI/netI 0.0304
_diffrn_reflns_Laue_measured_fraction_full 0.988
_diffrn_reflns_Laue_measured_fraction_max 0.952
_diffrn_reflns_limit_h_max 6
_diffrn_reflns_limit_h_min -9
_diffrn_reflns_limit_k_max 8
_diffrn_reflns_limit_k_min -11
_diffrn_reflns_limit_l_max 15
_diffrn_reflns_limit_l_min -14
_diffrn_reflns_number 4642
_diffrn_reflns_point_group_measured_fraction_full 0.988
_diffrn_reflns_point_group_measured_fraction_max 0.952
_diffrn_reflns_theta_full 67.679
_diffrn_reflns_theta_max 73.460
_diffrn_reflns_theta_min 3.863
_exptl_absorpt_coefficient_mu 0.520
_exptl_absorpt_correction_T_max 1.00000
_exptl_absorpt_correction_T_min 0.59800
_exptl_absorpt_correction_type multi-scan
_exptl_crystal_colour colourless
_exptl_crystal_density_diffrn 1.162
_exptl_crystal_density_method 'not measured'
_exptl_crystal_description block
_exptl_crystal_F_000 300
_exptl_crystal_size_max 0.200
_exptl_crystal_size_mid 0.200
_exptl_crystal_size_min 0.200
_exptl_transmission_factor_max 0.1137
_exptl_transmission_factor_min 0.0909
_refine_diff_density_max 0.264
_refine_diff_density_min -0.275
_refine_diff_density_rms 0.048
_refine_ls_extinction_coef 0.023(3)
_refine_ls_extinction_expression Fc^*^=kFc[1+0.001xFc^2^\l^3^/sin(2\q)]^-1/4^
_refine_ls_extinction_method 'SHELXL-2018/1 (Sheldrick 2018)'
_refine_ls_goodness_of_fit_ref 1.023
_refine_ls_hydrogen_treatment constr
_refine_ls_matrix_type full
_refine_ls_number_parameters 195
_refine_ls_number_reflns 3041
_refine_ls_number_restraints 0
_refine_ls_restrained_S_all 1.023
_refine_ls_R_factor_all 0.0532
_refine_ls_R_factor_gt 0.0498
_refine_ls_shift/su_max 0.000
_refine_ls_shift/su_mean 0.000
_refine_ls_structure_factor_coef Fsqd
_refine_ls_weighting_details 'w=1/[\s^2^(Fo^2^)+(0.0909P)^2^+0.1137P] where P=(Fo^2^+2Fc^2^)/3'
_refine_ls_weighting_scheme calc
_refine_ls_wR_factor_gt 0.1360
_refine_ls_wR_factor_ref 0.1415
_reflns_Friedel_coverage 0.000
_reflns_Friedel_fraction_full .
_reflns_Friedel_fraction_max .
_reflns_number_gt 2743
_reflns_number_total 3041
_reflns_threshold_expression 'I > 2\s(I)'
_cod_data_source_file suppl_ncrs-2020-0038_suppl.cif
_cod_data_source_block 49
_cod_original_cell_volume 795.88(9)
_cod_database_code 8105302
_shelx_space_group_comment
;
The symmetry employed for this shelxl refinement is uniquely defined
by the following loop, which should always be used as a source of
symmetry information in preference to the above space-group names.
They are only intended as comments.
;
_shelx_estimated_absorpt_t_min 0.903
_shelx_estimated_absorpt_t_max 0.903

loop_
_space_group_symop_operation_xyz
'x, y, z'
'-x, -y, -z'

loop_
_atom_site_label
_atom_site_type_symbol
_atom_site_fract_x
_atom_site_fract_y
_atom_site_fract_z
_atom_site_U_iso_or_equiv
_atom_site_adp_type
_atom_site_occupancy
_atom_site_site_symmetry_order
_atom_site_calc_flag
_atom_site_refinement_flags_posn
_atom_site_refinement_flags_adp
_atom_site_refinement_flags_occupancy
_atom_site_disorder_assembly
_atom_site_disorder_group
C1 C 1.36460(18) -0.09322(15) 0.10047(11) 0.0297(3) Uani 1 1 d . . . . .
C2 C 1.27955(17) -0.00035(15) 0.21130(10) 0.0258(3) Uani 1 1 d . . . . .
C3 C 1.29136(18) -0.07450(14) 0.31218(11) 0.0274(3) Uani 1 1 d . . . . .
H3 H 1.359314 -0.182683 0.307359 0.033 Uiso 1 1 calc R U . . .
C4 C 1.20179(17) 0.01314(14) 0.41956(10) 0.0270(3) Uani 1 1 d . . . . .
H4 H 1.211578 -0.037284 0.486471 0.032 Uiso 1 1 calc R U . . .
C5 C 1.09649(16) 0.17618(13) 0.43025(10) 0.0231(3) Uani 1 1 d . . . . .
C6 C 1.08856(17) 0.24886(14) 0.32721(10) 0.0252(3) Uani 1 1 d . . . . .
H6 H 1.021490 0.357120 0.331641 0.030 Uiso 1 1 calc R U . . .
C7 C 1.17870(18) 0.16237(14) 0.21921(10) 0.0269(3) Uani 1 1 d . . . . .
H7 H 1.172172 0.212551 0.151828 0.032 Uiso 1 1 calc R U . . .
C8 C 0.99380(17) 0.26620(13) 0.54654(10) 0.0232(3) Uani 1 1 d . . . . .
C9 C 1.05474(17) 0.21262(13) 0.64188(10) 0.0243(3) Uani 1 1 d . . . . .
H9 H 1.165412 0.121505 0.629984 0.029 Uiso 1 1 calc R U . . .
C10 C 0.95688(17) 0.28982(14) 0.75331(10) 0.0244(3) Uani 1 1 d . . . . .
C11 C 0.78960(17) 0.42900(14) 0.77139(10) 0.0246(3) Uani 1 1 d . . . . .
C12 C 0.72247(17) 0.48523(13) 0.67690(10) 0.0234(3) Uani 1 1 d . . . . .
C13 C 0.82646(17) 0.40341(13) 0.56731(10) 0.0234(3) Uani 1 1 d . . . . .
H13 H 0.783438 0.441093 0.505085 0.028 Uiso 1 1 calc R U . . .
C14 C 1.02937(19) 0.22927(15) 0.85452(11) 0.0292(3) Uani 1 1 d . . . . .
H14 H 0.917841 0.250589 0.924825 0.035 Uiso 1 1 calc R U . . .
C15 C 1.1394(2) 0.31898(18) 0.87570(13) 0.0414(4) Uani 1 1 d . . . . .
H15A H 1.252991 0.296521 0.809574 0.062 Uiso 1 1 calc R U . . .
H15B H 1.173300 0.286922 0.944409 0.062 Uiso 1 1 calc R U . . .
H15C H 1.060877 0.429731 0.886407 0.062 Uiso 1 1 calc R U . . .
C16 C 1.1522(2) 0.05297(17) 0.83884(13) 0.0407(4) Uani 1 1 d . . . . .
H16A H 1.087289 -0.002094 0.818407 0.061 Uiso 1 1 calc R U . . .
H16B H 1.174905 0.019680 0.910513 0.061 Uiso 1 1 calc R U . . .
H16C H 1.271657 0.030370 0.777745 0.061 Uiso 1 1 calc R U . . .
C17 C 0.53474(17) 0.62867(14) 0.69937(11) 0.0280(3) Uani 1 1 d . . . . .
H17 H 0.533137 0.706564 0.751376 0.034 Uiso 1 1 calc R U . . .
C18 C 0.5060(2) 0.70635(15) 0.58957(12) 0.0349(3) Uani 1 1 d . . . . .
H18A H 0.615222 0.726585 0.546919 0.052 Uiso 1 1 calc R U . . .
H18B H 0.394311 0.803583 0.611486 0.052 Uiso 1 1 calc R U . . .
H18C H 0.490368 0.637687 0.541328 0.052 Uiso 1 1 calc R U . . .
C19 C 0.36701(19) 0.58555(17) 0.76319(14) 0.0406(4) Uani 1 1 d . . . . .
H19A H 0.355430 0.519023 0.710977 0.061 Uiso 1 1 calc R U . . .
H19B H 0.251529 0.679567 0.789031 0.061 Uiso 1 1 calc R U . . .
H19C H 0.389093 0.531089 0.829489 0.061 Uiso 1 1 calc R U . . .
N1 N 1.42881(18) -0.16902(14) 0.01327(10) 0.0393(3) Uani 1 1 d . . . . .
N2 N 0.69287(17) 0.50982(13) 0.88095(9) 0.0359(3) Uani 1 1 d . . . . .
H2A H 0.734384 0.475483 0.937947 0.043 Uiso 1 1 calc R U . . .
H2B H 0.590994 0.594594 0.892335 0.043 Uiso 1 1 calc R U . . .

loop_
_atom_site_aniso_label
_atom_site_aniso_U_11
_atom_site_aniso_U_22
_atom_site_aniso_U_33
_atom_site_aniso_U_23
_atom_site_aniso_U_13
_atom_site_aniso_U_12
C1 0.0281(6) 0.0284(6) 0.0268(7) -0.0010(5) -0.0080(5) -0.0064(5)
C2 0.0223(6) 0.0290(6) 0.0223(6) -0.0032(5) -0.0043(5) -0.0087(5)
C3 0.0260(6) 0.0223(6) 0.0273(6) -0.0014(5) -0.0062(5) -0.0050(5)
C4 0.0279(6) 0.0261(6) 0.0223(6) 0.0023(5) -0.0072(5) -0.0074(5)
C5 0.0210(5) 0.0247(6) 0.0224(6) -0.0001(5) -0.0063(4) -0.0088(5)
C6 0.0260(6) 0.0225(6) 0.0242(6) 0.0007(4) -0.0075(5) -0.0076(5)
C7 0.0287(6) 0.0289(6) 0.0211(6) 0.0025(5) -0.0077(5) -0.0104(5)
C8 0.0242(6) 0.0220(5) 0.0221(6) 0.0013(4) -0.0067(5) -0.0090(5)
C9 0.0224(6) 0.0220(6) 0.0237(6) 0.0001(4) -0.0073(5) -0.0044(4)
C10 0.0264(6) 0.0243(6) 0.0225(6) 0.0019(4) -0.0085(5) -0.0100(5)
C11 0.0265(6) 0.0233(6) 0.0212(6) -0.0012(4) -0.0050(5) -0.0095(5)
C12 0.0227(6) 0.0201(5) 0.0252(6) 0.0000(4) -0.0067(5) -0.0073(5)
C13 0.0244(6) 0.0233(6) 0.0223(6) 0.0020(4) -0.0094(5) -0.0084(5)
C14 0.0301(6) 0.0320(7) 0.0215(6) 0.0019(5) -0.0095(5) -0.0082(5)
C15 0.0449(8) 0.0484(9) 0.0361(7) 0.0010(6) -0.0214(6) -0.0177(7)
C16 0.0484(8) 0.0339(7) 0.0353(7) 0.0069(6) -0.0230(6) -0.0058(6)
C17 0.0265(6) 0.0218(6) 0.0298(6) -0.0020(5) -0.0085(5) -0.0044(5)
C18 0.0331(7) 0.0251(6) 0.0402(8) 0.0017(5) -0.0168(6) -0.0020(5)
C19 0.0249(7) 0.0389(8) 0.0473(8) 0.0016(6) -0.0068(6) -0.0066(6)
N1 0.0422(7) 0.0354(6) 0.0269(6) -0.0055(5) -0.0084(5) -0.0044(5)
N2 0.0401(6) 0.0295(6) 0.0223(6) -0.0043(4) -0.0079(5) 0.0000(5)

loop_
_atom_type_symbol
_atom_type_description
_atom_type_scat_dispersion_real
_atom_type_scat_dispersion_imag
_atom_type_scat_source
C C 0.0181 0.0091 'International Tables Vol C Tables 4.2.6.8 and 6.1.1.4'
H H 0.0000 0.0000 'International Tables Vol C Tables 4.2.6.8 and 6.1.1.4'
N N 0.0311 0.0180 'International Tables Vol C Tables 4.2.6.8 and 6.1.1.4'

loop_
_geom_angle_atom_site_label_1
_geom_angle_atom_site_label_2
_geom_angle_atom_site_label_3
_geom_angle
_geom_angle_site_symmetry_1
_geom_angle_site_symmetry_3
C10 C9 C8 122.63(11) . .
C10 C9 H9 118.7 . .
C8 C9 H9 118.7 . .
C11 N2 H2A 120.0 . .
C11 N2 H2B 120.0 . .
H2A N2 H2B 120.0 . .
C13 C12 C11 118.70(10) . .
C13 C12 C17 121.85(10) . .
C11 C12 C17 119.39(11) . .
C9 C8 C13 117.33(11) . .
C9 C8 C5 121.03(10) . .
C13 C8 C5 121.55(11) . .
N2 C11 C10 119.70(11) . .
N2 C11 C12 120.32(11) . .
C10 C11 C12 119.97(11) . .
C12 C13 C8 122.57(11) . .
C12 C13 H13 118.7 . .
C8 C13 H13 118.7 . .
N1 C1 C2 178.12(14) . .
C4 C5 C6 117.60(11) . .
C4 C5 C8 120.67(11) . .
C6 C5 C8 121.71(10) . .
C6 C7 C2 120.02(11) . .
C6 C7 H7 120.0 . .
C2 C7 H7 120.0 . .
C9 C10 C11 118.78(11) . .
C9 C10 C14 121.11(11) . .
C11 C10 C14 120.09(11) . .
C4 C3 C2 119.75(11) . .
C4 C3 H3 120.1 . .
C2 C3 H3 120.1 . .
C7 C6 C5 121.17(11) . .
C7 C6 H6 119.4 . .
C5 C6 H6 119.4 . .
C3 C4 C5 121.68(11) . .
C3 C4 H4 119.2 . .
C5 C4 H4 119.2 . .
C10 C14 C16 113.82(10) . .
C10 C14 C15 110.41(11) . .
C16 C14 C15 109.86(12) . .
C10 C14 H14 107.5 . .
C16 C14 H14 107.5 . .
C15 C14 H14 107.5 . .
C12 C17 C18 114.28(10) . .
C12 C17 C19 110.15(10) . .
C18 C17 C19 109.61(11) . .
C12 C17 H17 107.5 . .
C18 C17 H17 107.5 . .
C19 C17 H17 107.5 . .
C3 C2 C7 119.75(11) . .
C3 C2 C1 119.45(11) . .
C7 C2 C1 120.74(11) . .
C17 C19 H19A 109.5 . .
C17 C19 H19B 109.5 . .
H19A C19 H19B 109.5 . .
C17 C19 H19C 109.5 . .
H19A C19 H19C 109.5 . .
H19B C19 H19C 109.5 . .
C17 C18 H18A 109.5 . .
C17 C18 H18B 109.5 . .
H18A C18 H18B 109.5 . .
C17 C18 H18C 109.5 . .
H18A C18 H18C 109.5 . .
H18B C18 H18C 109.5 . .
C14 C16 H16A 109.5 . .
C14 C16 H16B 109.5 . .
H16A C16 H16B 109.5 . .
C14 C16 H16C 109.5 . .
H16A C16 H16C 109.5 . .
H16B C16 H16C 109.5 . .
C14 C15 H15A 109.5 . .
C14 C15 H15B 109.5 . .
H15A C15 H15B 109.5 . .
C14 C15 H15C 109.5 . .
H15A C15 H15C 109.5 . .
H15B C15 H15C 109.5 . .

loop_
_geom_bond_atom_site_label_1
_geom_bond_atom_site_label_2
_geom_bond_distance
_geom_bond_site_symmetry_2
C9 C10 1.3851(16) .
C9 C8 1.3983(16) .
C9 H9 0.9300 .
N2 C11 1.3781(15) .
N2 H2A 0.8600 .
N2 H2B 0.8600 .
C12 C13 1.3850(16) .
C12 C11 1.4178(17) .
C12 C17 1.5216(16) .
C8 C13 1.3998(16) .
C8 C5 1.4776(16) .
C11 C10 1.4128(17) .
C13 H13 0.9300 .
C1 N1 1.1452(17) .
C1 C2 1.4382(16) .
C5 C4 1.4020(17) .
C5 C6 1.4035(16) .
C7 C6 1.3828(16) .
C7 C2 1.3967(17) .
C7 H7 0.9300 .
C10 C14 1.5215(16) .
C3 C4 1.3814(17) .
C3 C2 1.3908(18) .
C3 H3 0.9300 .
C6 H6 0.9300 .
C4 H4 0.9300 .
C14 C16 1.5256(18) .
C14 C15 1.5316(19) .
C14 H14 0.9800 .
C17 C18 1.5282(18) .
C17 C19 1.5341(19) .
C17 H17 0.9800 .
C19 H19A 0.9600 .
C19 H19B 0.9600 .
C19 H19C 0.9600 .
C18 H18A 0.9600 .
C18 H18B 0.9600 .
C18 H18C 0.9600 .
C16 H16A 0.9600 .
C16 H16B 0.9600 .
C16 H16C 0.9600 .
C15 H15A 0.9600 .
C15 H15B 0.9600 .
C15 H15C 0.9600 .

loop_
_geom_hbond_atom_site_label_D
_geom_hbond_atom_site_label_H
_geom_hbond_atom_site_label_A
_geom_hbond_distance_DH
_geom_hbond_distance_HA
_geom_hbond_distance_DA
_geom_hbond_angle_DHA
_geom_hbond_site_symmetry_A
_geom_hbond_publ_flag
N2 H2B N1 0.86 2.34 3.0372(16) 138.3 1_466 yes
N2 H2B N1 0.86 2.34 3.0372(16) 138.3 1_466 yes
N2 H2B N1 0.86 2.34 3.0372(16) 138.3 1_466 yes
